data_7701448
loop_
_publ_author_name
'Bauer, Elisabeth B.'
'Bernd, Marco A.'
'Sch\"utz, Max'
'Oberkofler, Jens'
'P\"othig, Alexander'
'Reich, Robert M.'
'K\"uhn, Fritz E'

_publ_section_title
;
 Synthesis, characterization, and biological studies of multidentate
 gold(i) and gold(iii) NHC complexes.
;
_journal_name_full 'Dalton transactions (Cambridge, England : 2003)'
_journal_paper_doi 10.1039/c9dt03183a
_journal_year 2019
_chemical_compound_source 'see text'
_chemical_formula_moiety 'C32 H28 N8, 4(C F3 O3 S), 4(C3 H7 N O)'
_chemical_formula_sum 'C48 H56 F12 N12 O16 S4'
_chemical_formula_weight 1413.27
_space_group_IT_number 2
_space_group_name_Hall '-P 1'
_space_group_name_H-M_alt 'P -1'
_symmetry_cell_setting triclinic
_symmetry_Int_Tables_number 2
_symmetry_space_group_name_Hall '-P 1'
_symmetry_space_group_name_H-M 'P -1'
_atom_sites_solution_hydrogens geom
_audit_update_record
;
2019-07-31 deposited with the CCDC.    2019-10-14 downloaded from the CCDC.
;
_cell_angle_alpha 88.290(5)
_cell_angle_beta 72.334(5)
_cell_angle_gamma 85.139(5)
_cell_formula_units_Z 1
_cell_length_a 10.2467(11)
_cell_length_b 11.0281(14)
_cell_length_c 13.9369(17)
_cell_measurement_reflns_used 9937
_cell_measurement_temperature 100
_cell_measurement_theta_max 27.5970
_cell_measurement_theta_min 2.4109
_cell_volume 1495.2(3)
_computing_cell_refinement 'SAINT (Bruker, 2014)'
_computing_data_collection 'APEX III Control Software (Bruker, 2015)'
_computing_data_reduction 'SAINT (Bruker, 2014)'
_computing_molecular_graphics 'PLATON (Spek, 2011)'
_computing_publication_material 'PLATON (Spek, 2011), enCIFer (Allen, 2014)'
_computing_structure_refinement 'SHELXL2014 (Sheldrick, 2014), SHELXLE (Huebschle, 2011)'
_computing_structure_solution 'SHELXT (Sheldrick, 2015)'
_diffrn_ambient_temperature 100
_diffrn_detector ' CMOS plate '
_diffrn_detector_area_resol_mean 16
_diffrn_measured_fraction_theta_full 1.000
_diffrn_measured_fraction_theta_max 1.000
_diffrn_measurement_device ' \k-geometry diffractometer '
_diffrn_measurement_device_type ' Bruker Photon CMOS '
_diffrn_measurement_method ' phi- and omega-rotation '
_diffrn_radiation_monochromator 'Helios optic'
_diffrn_radiation_probe x-ray
_diffrn_radiation_source 'TXS rotating anode'
_diffrn_radiation_type MoK\a
_diffrn_radiation_wavelength 0.71073
_diffrn_reflns_av_R_equivalents 0.0929
_diffrn_reflns_av_unetI/netI 0.0365
_diffrn_reflns_limit_h_max 13
_diffrn_reflns_limit_h_min -13
_diffrn_reflns_limit_k_max 14
_diffrn_reflns_limit_k_min -14
_diffrn_reflns_limit_l_max 18
_diffrn_reflns_limit_l_min -18
_diffrn_reflns_number 87869
_diffrn_reflns_reduction_process
;
;
_diffrn_reflns_theta_full 25.24
_diffrn_reflns_theta_max 27.48
_diffrn_reflns_theta_min 1.85
_exptl_absorpt_coefficient_mu 0.273
_exptl_absorpt_correction_T_max 0.7456
_exptl_absorpt_correction_T_min 0.6189
_exptl_absorpt_correction_type multi-scan
_exptl_absorpt_process_details 'SADABS 2016/2, Bruker, 2016'
_exptl_crystal_colour 'clear colourless'
_exptl_crystal_density_diffrn 1.570
_exptl_crystal_density_method 'Not Measured'
_exptl_crystal_description fragment
_exptl_crystal_F_000 728
_exptl_crystal_size_max 0.332
_exptl_crystal_size_mid 0.277
_exptl_crystal_size_min 0.124
_refine_diff_density_max 0.751
_refine_diff_density_min -0.600
_refine_diff_density_rms 0.073
_refine_ls_extinction_method none
_refine_ls_goodness_of_fit_ref 1.057
_refine_ls_hydrogen_treatment constr
_refine_ls_matrix_type full
_refine_ls_number_parameters 520
_refine_ls_number_reflns 6866
_refine_ls_number_restraints 348
_refine_ls_restrained_S_all 1.115
_refine_ls_R_factor_all 0.0641
_refine_ls_R_factor_gt 0.0475
_refine_ls_shift/su_max 0.001
_refine_ls_shift/su_mean 0.000
_refine_ls_structure_factor_coef Fsqd
_refine_ls_weighting_details 'W=1/[\S^2^(FO^2^)+(0.0488P)^2^+2.0416P] WHERE P=(FO^2^+2FC^2^)/3'
_refine_ls_weighting_scheme calc
_refine_ls_wR_factor_gt 0.1134
_refine_ls_wR_factor_ref 0.1241
_reflns_number_gt 5550
_reflns_number_total 6866
_reflns_threshold_expression I>2\s(I)
_cod_data_source_file c9dt03183a2.cif
_cod_data_source_block berma2_0m-auto
_cod_original_formula_sum 'C48 H56 F12 N12 O16 S4 '
_cod_database_code 7701448

loop_
_space_group_symop_id
_space_group_symop_operation_xyz
1 x,y,z
2 -x,-y,-z

loop_
_atom_site_label
_atom_site_type_symbol
_atom_site_fract_x
_atom_site_fract_y
_atom_site_fract_z
_atom_site_U_iso_or_equiv
_atom_site_adp_type
_atom_site_occupancy
_atom_site_site_symmetry_order
_atom_site_calc_flag
_atom_site_refinement_flags_posn
_atom_site_refinement_flags_adp
_atom_site_refinement_flags_occupancy
_atom_site_disorder_assembly
_atom_site_disorder_group
S1 S 0.33829(6) 1.28625(5) -0.13841(4) 0.02348(14) Uani 1 1 d . U . . .
F1 F 0.3219(9) 1.0655(5) -0.0741(4) 0.0537(14) Uani 0.484(9) 1 d . U P A 3
F2 F 0.2417(8) 1.2001(7) 0.0410(5) 0.0512(15) Uani 0.484(9) 1 d . U P A 3
F3 F 0.4585(9) 1.1669(7) -0.0241(6) 0.0546(15) Uani 0.484(9) 1 d . U P A 3
O1 O 0.4318(14) 1.2631(19) -0.2318(15) 0.023(2) Uani 0.484(9) 1 d . U P A 3
O2 O 0.3337(15) 1.3887(15) -0.0844(14) 0.024(2) Uani 0.484(9) 1 d . U P A 3
O3 O 0.2084(14) 1.2479(9) -0.1418(10) 0.053(2) Uani 0.484(9) 1 d . U P A 3
C17 C 0.3413(10) 1.1739(8) -0.0468(7) 0.0370(14) Uani 0.484(9) 1 d . U P A 3
O1A O 0.4594(13) 1.2559(17) -0.2278(14) 0.0213(18) Uani 0.516(9) 1 d . U P A 4
O2A O 0.3573(13) 1.4025(14) -0.0930(12) 0.0169(15) Uani 0.516(9) 1 d . U P A 4
O3A O 0.2049(12) 1.2862(8) -0.1531(8) 0.0413(16) Uani 0.516(9) 1 d . U P A 4
F1A F 0.3991(9) 1.0549(4) -0.0929(4) 0.0534(13) Uani 0.516(9) 1 d . U P A 4
F2A F 0.2991(9) 1.1724(6) 0.0351(5) 0.0585(15) Uani 0.516(9) 1 d . U P A 4
F3A F 0.5106(8) 1.1846(7) -0.0461(5) 0.0524(15) Uani 0.516(9) 1 d . U P A 4
C17A C 0.3898(10) 1.1662(8) -0.0547(7) 0.0372(13) Uani 0.516(9) 1 d . U P A 4
N1 N 0.24050(16) 0.38875(15) 0.55055(12) 0.0110(3) Uani 1 1 d . . . . .
C1 C 0.25143(19) 0.49880(18) 0.58271(15) 0.0128(4) Uani 1 1 d . . . . .
H1 H 0.2833 0.5142 0.6381 0.015 Uiso 1 1 calc R U . . .
S2 S 0.07189(5) 0.94956(5) 0.35191(4) 0.01618(12) Uani 1 1 d . . . . .
N2 N 0.21119(16) 0.58399(15) 0.52575(13) 0.0117(3) Uani 1 1 d . . . . .
C2 C 0.18997(19) 0.40201(18) 0.46767(14) 0.0111(4) Uani 1 1 d . . . . .
C18 C 0.1636(8) 0.9171(10) 0.2181(8) 0.0365(14) Uani 0.660(11) 1 d . U P B 1
F4 F 0.2140(6) 0.8013(6) 0.2060(5) 0.0437(11) Uani 0.660(11) 1 d . U P B 1
F5 F 0.0836(7) 0.9397(4) 0.1597(4) 0.0519(12) Uani 0.660(11) 1 d . U P B 1
F6 F 0.2706(6) 0.9858(5) 0.1843(3) 0.0461(11) Uani 0.660(11) 1 d . U P B 1
C18A C 0.1243(18) 0.913(2) 0.2209(17) 0.042(2) Uani 0.340(11) 1 d . U P B 2
F6A F 0.2199(12) 0.9774(10) 0.1684(7) 0.0504(19) Uani 0.340(11) 1 d . U P B 2
F5A F 0.0128(13) 0.9327(8) 0.1858(6) 0.0483(19) Uani 0.340(11) 1 d . U P B 2
F4A F 0.1598(13) 0.7940(11) 0.2069(9) 0.049(2) Uani 0.340(11) 1 d . U P B 2
O6 O -0.03586(18) 0.86794(16) 0.38254(16) 0.0342(4) Uani 1 1 d . . . . .
N6 N 0.54483(19) 0.60318(16) 0.79423(13) 0.0176(4) Uani 1 1 d . . . . .
C6 C 0.1207(2) 0.57430(18) 0.37511(15) 0.0145(4) Uani 1 1 d . . . . .
H6 H 0.1074 0.6594 0.3649 0.017 Uiso 1 1 calc R U . . .
C7 C 0.17107(19) 0.52685(18) 0.45165(15) 0.0123(4) Uani 1 1 d . . . . .
O7 O 0.14313(19) 0.65207(17) 0.76357(13) 0.0327(4) Uani 1 1 d . . . . .
C8 C 0.2063(2) 0.71464(18) 0.54105(16) 0.0144(4) Uani 1 1 d . . . . .
H8A H 0.1487 0.7358 0.6104 0.017 Uiso 1 1 calc R U . . .
H8B H 0.1648 0.7591 0.4933 0.017 Uiso 1 1 calc R U . . .
O8 O 0.49861(15) 0.54320(14) 0.65286(11) 0.0182(3) Uani 1 1 d . . . . .
C16 C 0.70999(19) 0.72425(17) 0.40995(15) 0.0118(4) Uani 1 1 d . . . . .
H16A H 0.7680 0.7901 0.4139 0.014 Uiso 1 1 calc R U . . .
H16B H 0.7164 0.7134 0.3384 0.014 Uiso 1 1 calc R U . . .
C15 C 0.5209(2) 0.84577(17) 0.54341(14) 0.0117(4) Uani 1 1 d . . . . .
N5 N 0.1205(2) 0.6921(2) 0.92712(17) 0.0367(6) Uani 1 1 d . . . . .
O5 O 0.18302(17) 0.91847(16) 0.39292(13) 0.0283(4) Uani 1 1 d . . . . .
C5 C 0.0911(2) 0.4896(2) 0.31467(16) 0.0170(4) Uani 1 1 d . . . . .
H5 H 0.0576 0.5176 0.2608 0.020 Uiso 1 1 calc R U . . .
C24 C 0.5990(3) 0.5679(2) 0.87731(17) 0.0250(5) Uani 1 1 d . . . . .
H24A H 0.6281 0.4808 0.8730 0.037 Uiso 1 1 calc R U . . .
H24B H 0.5274 0.5850 0.9414 0.037 Uiso 1 1 calc R U . . .
H24C H 0.6779 0.6144 0.8734 0.037 Uiso 1 1 calc R U . . .
C23 C 0.4912(3) 0.7284(2) 0.79250(19) 0.0290(5) Uani 1 1 d . . . . .
H23A H 0.4489 0.7398 0.7382 0.044 Uiso 1 1 calc R U . . .
H23B H 0.5662 0.7818 0.7810 0.044 Uiso 1 1 calc R U . . .
H23C H 0.4221 0.7484 0.8571 0.044 Uiso 1 1 calc R U . . .
C22 C 0.5417(2) 0.52271(19) 0.72682(15) 0.0157(4) Uani 1 1 d . . . . .
H22 H 0.5755 0.4415 0.7355 0.019 Uiso 1 1 calc R U . . .
C21 C 0.1348(5) 0.6451(4) 1.0231(3) 0.0738(14) Uani 1 1 d . . . . .
H21A H 0.1550 0.5566 1.0189 0.111 Uiso 1 1 calc R U . . .
H21B H 0.0490 0.6647 1.0770 0.111 Uiso 1 1 calc R U . . .
H21C H 0.2100 0.6825 1.0378 0.111 Uiso 1 1 calc R U . . .
C20 C 0.0800(4) 0.8197(3) 0.9220(3) 0.0514(9) Uani 1 1 d . . . . .
H20A H 0.0515 0.8360 0.8615 0.077 Uiso 1 1 calc R U . . .
H20B H 0.1577 0.8672 0.9192 0.077 Uiso 1 1 calc R U . . .
H20C H 0.0031 0.8428 0.9818 0.077 Uiso 1 1 calc R U . . .
C19 C 0.1475(3) 0.6204(3) 0.8479(2) 0.0341(6) Uani 1 1 d . . . . .
H19 H 0.1725 0.5369 0.8570 0.041 Uiso 1 1 calc R U . . .
N3 N 0.34615(16) 0.75037(14) 0.52485(12) 0.0109(3) Uani 1 1 d . . . . .
C3 C 0.1577(2) 0.31711(18) 0.40813(15) 0.0135(4) Uani 1 1 d . . . . .
H3 H 0.1683 0.2321 0.4199 0.016 Uiso 1 1 calc R U . . .
C4 C 0.1093(2) 0.36378(19) 0.33080(15) 0.0161(4) Uani 1 1 d . . . . .
H4 H 0.0879 0.3091 0.2874 0.019 Uiso 1 1 calc R U . . .
O4 O 0.02832(17) 1.07663(14) 0.35212(14) 0.0264(4) Uani 1 1 d . . . . .
N4 N 0.56780(17) 0.75770(14) 0.46794(12) 0.0108(3) Uani 1 1 d . . . . .
C10 C 0.3790(2) 0.84151(17) 0.57906(15) 0.0118(4) Uani 1 1 d . . . . .
C9 C 0.4608(2) 0.70305(17) 0.45912(15) 0.0119(4) Uani 1 1 d . . . . .
H9 H 0.4659 0.6399 0.4129 0.014 Uiso 1 1 calc R U . . .
C11 C 0.2958(2) 0.91900(18) 0.65409(15) 0.0145(4) Uani 1 1 d . . . . .
H11 H 0.1987 0.9169 0.6773 0.017 Uiso 1 1 calc R U . . .
C14 C 0.5893(2) 0.92767(17) 0.58100(15) 0.0136(4) Uani 1 1 d . . . . .
H14 H 0.6861 0.9316 0.5559 0.016 Uiso 1 1 calc R U . . .
C13 C 0.5074(2) 1.00315(18) 0.65733(16) 0.0154(4) Uani 1 1 d . . . . .
H13 H 0.5496 1.0591 0.6867 0.019 Uiso 1 1 calc R U . . .
C12 C 0.3638(2) 0.99935(18) 0.69264(15) 0.0159(4) Uani 1 1 d . . . . .
H12 H 0.3118 1.0536 0.7446 0.019 Uiso 1 1 calc R U . . .

loop_
_atom_site_aniso_label
_atom_site_aniso_U_11
_atom_site_aniso_U_22
_atom_site_aniso_U_33
_atom_site_aniso_U_23
_atom_site_aniso_U_13
_atom_site_aniso_U_12
S1 0.0307(3) 0.0256(3) 0.0161(3) -0.0027(2) -0.0084(2) -0.0070(2)
F1 0.103(3) 0.029(2) 0.032(2) 0.0044(16) -0.019(2) -0.028(2)
F2 0.077(3) 0.055(3) 0.0204(19) 0.008(2) -0.006(2) -0.032(2)
F3 0.075(3) 0.042(2) 0.056(3) 0.003(2) -0.037(3) 0.007(2)
O1 0.029(5) 0.026(3) 0.016(2) -0.003(2) -0.007(3) -0.004(4)
O2 0.029(4) 0.021(4) 0.021(3) -0.001(3) -0.008(3) -0.002(3)
O3 0.043(3) 0.060(5) 0.056(4) -0.020(3) -0.012(3) -0.014(4)
C17 0.058(3) 0.030(2) 0.027(2) 0.0021(16) -0.017(2) -0.011(2)
O1A 0.024(4) 0.018(2) 0.020(3) -0.0046(19) -0.004(3) 0.001(3)
O2A 0.022(3) 0.017(3) 0.012(3) -0.002(2) -0.003(2) -0.009(2)
O3A 0.039(3) 0.057(4) 0.038(3) -0.004(3) -0.021(2) -0.018(3)
F1A 0.105(3) 0.0235(17) 0.035(2) 0.0014(15) -0.027(2) -0.001(2)
F2A 0.098(3) 0.048(2) 0.0244(19) 0.0105(17) -0.008(3) -0.019(2)
F3A 0.070(3) 0.051(3) 0.045(3) -0.011(2) -0.038(2) 0.023(2)
C17A 0.057(3) 0.0315(19) 0.0290(19) 0.0006(16) -0.021(2) -0.007(2)
N1 0.0113(8) 0.0102(8) 0.0129(8) -0.0002(6) -0.0057(6) -0.0015(6)
C1 0.0115(9) 0.0121(9) 0.0161(9) -0.0020(7) -0.0062(7) -0.0004(7)
S2 0.0165(2) 0.0124(2) 0.0221(3) 0.00011(19) -0.0091(2) -0.00288(18)
N2 0.0119(8) 0.0090(8) 0.0159(8) -0.0015(6) -0.0064(6) -0.0011(6)
C2 0.0095(8) 0.0127(9) 0.0115(9) 0.0015(7) -0.0039(7) -0.0020(7)
C18 0.064(3) 0.0250(18) 0.0231(18) 0.0013(16) -0.019(3) 0.004(3)
F4 0.063(3) 0.0283(16) 0.0311(15) -0.0086(12) -0.005(2) 0.013(2)
F5 0.084(3) 0.0511(18) 0.031(2) -0.0004(15) -0.036(2) 0.003(2)
F6 0.054(3) 0.0463(17) 0.0272(17) 0.0138(14) 0.0036(15) -0.0062(18)
C18A 0.069(4) 0.029(3) 0.025(3) 0.002(2) -0.013(4) 0.006(4)
F6A 0.070(4) 0.047(3) 0.026(3) 0.009(2) -0.002(3) -0.002(4)
F5A 0.075(5) 0.052(3) 0.026(3) 0.000(3) -0.027(3) 0.001(4)
F4A 0.081(5) 0.030(3) 0.027(3) -0.007(2) -0.008(4) 0.012(4)
O6 0.0242(9) 0.0207(9) 0.0630(13) 0.0053(8) -0.0191(9) -0.0116(7)
N6 0.0253(9) 0.0175(9) 0.0127(8) 0.0031(7) -0.0090(7) -0.0052(7)
C6 0.0142(9) 0.0126(9) 0.0175(10) 0.0035(8) -0.0060(8) -0.0015(7)
C7 0.0108(9) 0.0113(9) 0.0151(9) -0.0015(7) -0.0038(7) -0.0019(7)
O7 0.0417(11) 0.0354(10) 0.0255(9) -0.0062(8) -0.0191(8) 0.0075(8)
C8 0.0126(9) 0.0090(9) 0.0235(10) -0.0013(8) -0.0083(8) -0.0017(7)
O8 0.0192(7) 0.0223(8) 0.0159(7) -0.0019(6) -0.0092(6) -0.0031(6)
C16 0.0121(9) 0.0097(9) 0.0138(9) 0.0028(7) -0.0045(7) -0.0019(7)
C15 0.0157(9) 0.0079(9) 0.0124(9) 0.0004(7) -0.0060(7) -0.0001(7)
N5 0.0408(13) 0.0437(14) 0.0259(11) -0.0124(10) -0.0139(10) 0.0142(11)
O5 0.0228(8) 0.0336(10) 0.0346(10) 0.0128(8) -0.0171(7) -0.0086(7)
C5 0.0164(10) 0.0214(11) 0.0150(10) 0.0020(8) -0.0075(8) -0.0019(8)
C24 0.0348(13) 0.0291(12) 0.0161(11) 0.0045(9) -0.0146(10) -0.0065(10)
C23 0.0494(16) 0.0196(12) 0.0221(12) -0.0020(9) -0.0176(11) 0.0009(11)
C22 0.0166(10) 0.0158(10) 0.0157(10) 0.0020(8) -0.0055(8) -0.0051(8)
C21 0.092(3) 0.099(3) 0.0298(17) -0.0221(19) -0.0303(19) 0.048(3)
C20 0.065(2) 0.0343(16) 0.0431(18) -0.0145(14) 0.0021(16) -0.0010(15)
C19 0.0425(15) 0.0315(14) 0.0322(14) -0.0092(11) -0.0211(12) 0.0144(11)
N3 0.0127(8) 0.0076(7) 0.0144(8) 0.0010(6) -0.0069(6) -0.0016(6)
C3 0.0122(9) 0.0125(9) 0.0160(10) -0.0006(7) -0.0044(7) -0.0021(7)
C4 0.0162(10) 0.0195(10) 0.0140(10) -0.0031(8) -0.0063(8) -0.0022(8)
O4 0.0266(9) 0.0146(8) 0.0380(10) -0.0022(7) -0.0095(7) -0.0016(6)
N4 0.0137(8) 0.0078(7) 0.0124(8) 0.0005(6) -0.0059(6) -0.0013(6)
C10 0.0161(9) 0.0080(9) 0.0141(9) 0.0019(7) -0.0084(8) -0.0021(7)
C9 0.0154(9) 0.0093(9) 0.0133(9) 0.0007(7) -0.0077(7) -0.0009(7)
C11 0.0162(10) 0.0117(9) 0.0160(10) 0.0002(8) -0.0055(8) -0.0002(7)
C14 0.0166(9) 0.0088(9) 0.0181(10) 0.0009(7) -0.0094(8) -0.0011(7)
C13 0.0229(10) 0.0095(9) 0.0178(10) 0.0007(8) -0.0119(8) -0.0023(8)
C12 0.0234(10) 0.0104(9) 0.0146(10) -0.0002(7) -0.0073(8) 0.0007(8)

loop_
_atom_type_symbol
_atom_type_description
_atom_type_scat_dispersion_real
_atom_type_scat_dispersion_imag
_atom_type_scat_source
C C 0.0033 0.0016 ' International Tables Vol C Tables 4.2.6.8 and 6.1.1.4'
H H 0.0000 0.0000 ' International Tables Vol C Tables 4.2.6.8 and 6.1.1.4'
F F 0.0171 0.0103 ' International Tables Vol C Tables 4.2.6.8 and 6.1.1.4'
N N 0.0061 0.0033 ' International Tables Vol C Tables 4.2.6.8 and 6.1.1.4'
O O 0.0106 0.0060 ' International Tables Vol C Tables 4.2.6.8 and 6.1.1.4'
S S 0.1246 0.1234 ' International Tables Vol C Tables 4.2.6.8 and 6.1.1.4'

loop_
_geom_angle_atom_site_label_1
_geom_angle_atom_site_label_2
_geom_angle_atom_site_label_3
_geom_angle
_geom_angle_site_symmetry_1
_geom_angle_site_symmetry_3
O2 S1 O1 123.3(10) . .
O2 S1 O3 116.8(8) . .
O1 S1 O3 107.0(9) . .
O3A S1 O1A 116.6(7) . .
O3A S1 O2A 112.5(7) . .
O1A S1 O2A 109.2(8) . .
O2 S1 C17 100.3(8) . .
O1 S1 C17 114.9(9) . .
O3 S1 C17 89.3(6) . .
O3A S1 C17A 118.9(5) . .
O1A S1 C17A 94.7(7) . .
O2A S1 C17A 102.9(7) . .
F1 C17 F3 108.5(8) . .
F1 C17 F2 106.7(7) . .
F3 C17 F2 105.4(7) . .
F1 C17 S1 112.8(6) . .
F3 C17 S1 111.8(6) . .
F2 C17 S1 111.2(6) . .
F3A C17A F2A 108.6(8) . .
F3A C17A F1A 107.4(7) . .
F2A C17A F1A 110.1(7) . .
F3A C17A S1 110.2(6) . .
F2A C17A S1 109.1(6) . .
F1A C17A S1 111.3(6) . .
C1 N1 C2 108.75(16) . .
C1 N1 C16 123.64(16) . 2_666
C2 N1 C16 127.24(16) . 2_666
N2 C1 N1 109.98(17) . .
N2 C1 H1 125.0 . .
N1 C1 H1 125.0 . .
O4 S2 O5 115.68(11) . .
O4 S2 O6 116.02(10) . .
O5 S2 O6 113.50(11) . .
O4 S2 C18A 102.4(7) . .
O5 S2 C18A 110.0(6) . .
O6 S2 C18A 96.5(7) . .
O4 S2 C18 103.7(3) . .
O5 S2 C18 98.8(3) . .
O6 S2 C18 106.6(3) . .
C1 N2 C7 108.75(16) . .
C1 N2 C8 124.84(17) . .
C7 N2 C8 126.38(16) . .
C3 C2 C7 121.66(18) . .
C3 C2 N1 131.94(18) . .
C7 C2 N1 106.38(16) . .
F5 C18 F4 108.5(7) . .
F5 C18 F6 107.4(8) . .
F4 C18 F6 107.0(5) . .
F5 C18 S2 112.4(5) . .
F4 C18 S2 110.8(7) . .
F6 C18 S2 110.6(6) . .
F6A C18A F4A 111.5(13) . .
F6A C18A F5A 108.9(17) . .
F4A C18A F5A 103.6(15) . .
F6A C18A S2 112.8(15) . .
F4A C18A S2 110.7(15) . .
F5A C18A S2 108.9(11) . .
C22 N6 C23 122.62(18) . .
C22 N6 C24 120.96(19) . .
C23 N6 C24 116.39(18) . .
C5 C6 C7 115.85(18) . .
C5 C6 H6 122.1 . .
C7 C6 H6 122.1 . .
C6 C7 C2 122.44(18) . .
C6 C7 N2 131.42(18) . .
C2 C7 N2 106.14(16) . .
N2 C8 N3 109.38(15) . .
N2 C8 H8A 109.8 . .
N3 C8 H8A 109.8 . .
N2 C8 H8B 109.8 . .
N3 C8 H8B 109.8 . .
H8A C8 H8B 108.2 . .
N4 C16 N1 109.96(15) . 2_666
N4 C16 H16A 109.7 . .
N1 C16 H16A 109.7 2_666 .
N4 C16 H16B 109.7 . .
N1 C16 H16B 109.7 2_666 .
H16A C16 H16B 108.2 . .
C10 C15 C14 122.05(18) . .
C10 C15 N4 105.91(16) . .
C14 C15 N4 132.02(18) . .
C19 N5 C20 121.7(2) . .
C19 N5 C21 121.1(3) . .
C20 N5 C21 117.2(3) . .
C6 C5 C4 121.95(19) . .
C6 C5 H5 119.0 . .
C4 C5 H5 119.0 . .
N6 C24 H24A 109.5 . .
N6 C24 H24B 109.5 . .
H24A C24 H24B 109.5 . .
N6 C24 H24C 109.5 . .
H24A C24 H24C 109.5 . .
H24B C24 H24C 109.5 . .
N6 C23 H23A 109.5 . .
N6 C23 H23B 109.5 . .
H23A C23 H23B 109.5 . .
N6 C23 H23C 109.5 . .
H23A C23 H23C 109.5 . .
H23B C23 H23C 109.5 . .
O8 C22 N6 126.2(2) . .
O8 C22 H22 116.9 . .
N6 C22 H22 116.9 . .
N5 C21 H21A 109.5 . .
N5 C21 H21B 109.5 . .
H21A C21 H21B 109.5 . .
N5 C21 H21C 109.5 . .
H21A C21 H21C 109.5 . .
H21B C21 H21C 109.5 . .
N5 C20 H20A 109.5 . .
N5 C20 H20B 109.5 . .
H20A C20 H20B 109.5 . .
N5 C20 H20C 109.5 . .
H20A C20 H20C 109.5 . .
H20B C20 H20C 109.5 . .
O7 C19 N5 125.9(3) . .
O7 C19 H19 117.1 . .
N5 C19 H19 117.1 . .
C9 N3 C10 108.87(16) . .
C9 N3 C8 127.07(16) . .
C10 N3 C8 124.06(16) . .
C4 C3 C2 116.18(18) . .
C4 C3 H3 121.9 . .
C2 C3 H3 121.9 . .
C3 C4 C5 121.91(19) . .
C3 C4 H4 119.0 . .
C5 C4 H4 119.0 . .
C9 N4 C15 109.05(16) . .
C9 N4 C16 123.94(16) . .
C15 N4 C16 126.95(16) . .
C15 C10 C11 122.40(18) . .
C15 C10 N3 106.59(17) . .
C11 C10 N3 131.00(18) . .
N3 C9 N4 109.57(17) . .
N3 C9 H9 125.2 . .
N4 C9 H9 125.2 . .
C12 C11 C10 115.64(19) . .
C12 C11 H11 122.2 . .
C10 C11 H11 122.2 . .
C13 C14 C15 115.82(19) . .
C13 C14 H14 122.1 . .
C15 C14 H14 122.1 . .
C14 C13 C12 121.99(19) . .
C14 C13 H13 119.0 . .
C12 C13 H13 119.0 . .
C11 C12 C13 122.07(19) . .
C11 C12 H12 119.0 . .
C13 C12 H12 119.0 . .

loop_
_geom_bond_atom_site_label_1
_geom_bond_atom_site_label_2
_geom_bond_distance
_geom_bond_site_symmetry_2
S1 O2 1.366(18) .
S1 O1 1.378(18) .
S1 O3A 1.442(11) .
S1 O3 1.444(14) .
S1 O1A 1.490(16) .
S1 O2A 1.500(15) .
S1 C17 1.757(9) .
S1 C17A 1.885(9) .
F1 C17 1.314(10) .
F2 C17 1.355(10) .
F3 C17 1.327(11) .
F1A C17A 1.337(9) .
F2A C17A 1.313(10) .
F3A C17A 1.312(10) .
N1 C1 1.331(2) .
N1 C2 1.401(2) .
N1 C16 1.461(2) 2_666
C1 N2 1.331(3) .
C1 H1 0.9500 .
S2 O4 1.4341(16) .
S2 O5 1.4347(16) .
S2 O6 1.4391(17) .
S2 C18A 1.79(2) .
S2 C18 1.846(10) .
N2 C7 1.405(2) .
N2 C8 1.457(2) .
C2 C3 1.393(3) .
C2 C7 1.395(3) .
C18 F5 1.325(9) .
C18 F4 1.332(11) .
C18 F6 1.343(9) .
C18A F6A 1.28(2) .
C18A F4A 1.34(2) .
C18A F5A 1.37(2) .
N6 C22 1.321(3) .
N6 C23 1.444(3) .
N6 C24 1.458(3) .
C6 C5 1.387(3) .
C6 C7 1.390(3) .
C6 H6 0.9500 .
O7 C19 1.228(3) .
C8 N3 1.468(2) .
C8 H8A 0.9900 .
C8 H8B 0.9900 .
O8 C22 1.246(2) .
C16 N4 1.457(2) .
C16 N1 1.461(2) 2_666
C16 H16A 0.9900 .
C16 H16B 0.9900 .
C15 C10 1.392(3) .
C15 C14 1.393(3) .
C15 N4 1.398(2) .
N5 C19 1.324(3) .
N5 C20 1.439(4) .
N5 C21 1.465(4) .
C5 C4 1.405(3) .
C5 H5 0.9500 .
C24 H24A 0.9800 .
C24 H24B 0.9800 .
C24 H24C 0.9800 .
C23 H23A 0.9800 .
C23 H23B 0.9800 .
C23 H23C 0.9800 .
C22 H22 0.9500 .
C21 H21A 0.9800 .
C21 H21B 0.9800 .
C21 H21C 0.9800 .
C20 H20A 0.9800 .
C20 H20B 0.9800 .
C20 H20C 0.9800 .
C19 H19 0.9500 .
N3 C9 1.328(3) .
N3 C10 1.397(2) .
C3 C4 1.386(3) .
C3 H3 0.9500 .
C4 H4 0.9500 .
N4 C9 1.334(2) .
C10 C11 1.393(3) .
C9 H9 0.9500 .
C11 C12 1.386(3) .
C11 H11 0.9500 .
C14 C13 1.386(3) .
C14 H14 0.9500 .
C13 C12 1.407(3) .
C13 H13 0.9500 .
C12 H12 0.9500 .

loop_
_geom_torsion_atom_site_label_1
_geom_torsion_atom_site_label_2
_geom_torsion_atom_site_label_3
_geom_torsion_atom_site_label_4
_geom_torsion
_geom_torsion_site_symmetry_1
O2 S1 C17 F1 168.9(8) .
O1 S1 C17 F1 -56.7(10) .
O3 S1 C17 F1 51.7(8) .
O2 S1 C17 F3 -68.5(9) .
O1 S1 C17 F3 65.9(11) .
O3 S1 C17 F3 174.4(8) .
O2 S1 C17 F2 49.0(9) .
O1 S1 C17 F2 -176.6(9) .
O3 S1 C17 F2 -68.1(8) .
O3A S1 C17A F3A -176.6(6) .
O1A S1 C17A F3A 59.4(9) .
O2A S1 C17A F3A -51.5(8) .
O3A S1 C17A F2A -57.4(8) .
O1A S1 C17A F2A 178.6(9) .
O2A S1 C17A F2A 67.7(8) .
O3A S1 C17A F1A 64.3(8) .
O1A S1 C17A F1A -59.7(9) .
O2A S1 C17A F1A -170.6(7) .
C2 N1 C1 N2 -0.1(2) .
C16 N1 C1 N2 173.29(17) 2_666
N1 C1 N2 C7 0.1(2) .
N1 C1 N2 C8 178.35(17) .
C1 N1 C2 C3 -178.6(2) .
C16 N1 C2 C3 8.3(3) 2_666
C1 N1 C2 C7 0.0(2) .
C16 N1 C2 C7 -173.04(17) 2_666
O4 S2 C18 F5 -60.0(6) .
O5 S2 C18 F5 -179.3(6) .
O6 S2 C18 F5 62.9(7) .
O4 S2 C18 F4 178.4(4) .
O5 S2 C18 F4 59.1(5) .
O6 S2 C18 F4 -58.7(5) .
O4 S2 C18 F6 59.9(6) .
O5 S2 C18 F6 -59.3(6) .
O6 S2 C18 F6 -177.1(5) .
O4 S2 C18A F6A 58.7(13) .
O5 S2 C18A F6A -64.9(15) .
O6 S2 C18A F6A 177.2(12) .
O4 S2 C18A F4A -175.6(9) .
O5 S2 C18A F4A 60.9(12) .
O6 S2 C18A F4A -57.1(11) .
O4 S2 C18A F5A -62.3(13) .
O5 S2 C18A F5A 174.1(10) .
O6 S2 C18A F5A 56.2(13) .
C5 C6 C7 C2 -0.5(3) .
C5 C6 C7 N2 -180.0(2) .
C3 C2 C7 C6 -0.8(3) .
N1 C2 C7 C6 -179.59(18) .
C3 C2 C7 N2 178.86(18) .
N1 C2 C7 N2 0.0(2) .
C1 N2 C7 C6 179.5(2) .
C8 N2 C7 C6 1.3(3) .
C1 N2 C7 C2 -0.1(2) .
C8 N2 C7 C2 -178.29(18) .
C1 N2 C8 N3 64.8(2) .
C7 N2 C8 N3 -117.3(2) .
C7 C6 C5 C4 0.8(3) .
C23 N6 C22 O8 2.8(3) .
C24 N6 C22 O8 -179.5(2) .
C20 N5 C19 O7 0.8(5) .
C21 N5 C19 O7 -177.4(3) .
N2 C8 N3 C9 34.5(3) .
N2 C8 N3 C10 -144.81(17) .
C7 C2 C3 C4 1.6(3) .
N1 C2 C3 C4 -179.91(19) .
C2 C3 C4 C5 -1.3(3) .
C6 C5 C4 C3 0.1(3) .
C10 C15 N4 C9 -0.4(2) .
C14 C15 N4 C9 -179.3(2) .
C10 C15 N4 C16 -177.72(17) .
C14 C15 N4 C16 3.5(3) .
N1 C16 N4 C9 -75.5(2) 2_666
N1 C16 N4 C15 101.4(2) 2_666
C14 C15 C10 C11 0.4(3) .
N4 C15 C10 C11 -178.61(17) .
C14 C15 C10 N3 179.72(17) .
N4 C15 C10 N3 0.8(2) .
C9 N3 C10 C15 -0.8(2) .
C8 N3 C10 C15 178.58(17) .
C9 N3 C10 C11 178.5(2) .
C8 N3 C10 C11 -2.1(3) .
C10 N3 C9 N4 0.6(2) .
C8 N3 C9 N4 -178.82(17) .
C15 N4 C9 N3 -0.1(2) .
C16 N4 C9 N3 177.31(16) .
C15 C10 C11 C12 -1.2(3) .
N3 C10 C11 C12 179.55(19) .
C10 C15 C14 C13 1.1(3) .
N4 C15 C14 C13 179.76(19) .
C15 C14 C13 C12 -1.6(3) .
C10 C11 C12 C13 0.7(3) .
C14 C13 C12 C11 0.8(3) .
